data_2004916
loop_
_publ_author_name
'Fedorov, V. E.'
'Mironov, Y. V.'
'Fedin, V. P.'
'Imoto, H.'
'Saito, T.'

_publ_contact_author
;
Prof. Taro Saito
Department of Chemistry
School of Science
The University of Tokyo
7-3-1 Hongo
Bunkyo-ku
Tokyo 113
Japan
;
_publ_section_title
;
 Re~4~S~4~Te~4~
;
_journal_issue 5
_journal_name_full 'Acta Crystallographica Section C'
_journal_page_first 1065
_journal_page_last 1067
_journal_paper_doi 10.1107/S0108270195016763
_journal_volume 52
_journal_year 1996
_chemical_formula_sum 'Re4 S4 Te4'
_chemical_formula_weight 1383.4
_space_group_IT_number 22
_symmetry_cell_setting cubic
_symmetry_space_group_name_Hall 'F 2 2'
_symmetry_space_group_name_H-M 'F 2 2 2'
_atom_type_scat_source 'IntTabIV Tables 2.2B and 2.3.1'
_audit_creation_method 'from TEXRAY.INF file'
_cell_angle_alpha 90
_cell_angle_beta 90
_cell_angle_gamma 90
_cell_formula_units_Z 4
_cell_length_a 10.044(3)
_cell_length_b 10.044(3)
_cell_length_c 10.044(3)
_cell_measurement_reflns_used 20
_cell_measurement_temperature 296
_cell_measurement_theta_max 43.09
_cell_measurement_theta_min 34.87
_cell_volume 1013.3(5)
_computing_cell_refinement 'MSC/AFC Diffractometer Control Software'
_computing_data_collection
;
MSC/AFC Diffractometer Control Software (Molecular Structure Corporation,
1991)
;
_computing_data_reduction 'EQVRFL (Imoto, 1992)'
_computing_publication_material ANYBLK
_computing_structure_refinement 'ANYBLK (Imoto, Hayakawa, Morita & Saito, 1990)'
_computing_structure_solution 'SAPI91 (Fan, 1991)'
_diffrn_ambient_temperature 23.0
_diffrn_measurement_device 'Rigaku AFC6S'
_diffrn_measurement_method '\w/2\q scans'
_diffrn_radiation_monochromator graphite
_diffrn_radiation_source 'Philips Mo tube'
_diffrn_radiation_type 'Mo K\a'
_diffrn_radiation_wavelength 0.7107
_diffrn_reflns_av_R_equivalents 0.032
_diffrn_reflns_limit_h_max 14
_diffrn_reflns_limit_h_min 0
_diffrn_reflns_limit_k_max 14
_diffrn_reflns_limit_k_min 0
_diffrn_reflns_limit_l_max 14
_diffrn_reflns_limit_l_min 0
_diffrn_reflns_number 422
_diffrn_reflns_reduction_process
;
The measured structure factors of the equivalent reflecions were averaged
by a local program EQVRFL, the assumed symmmetry being -43m.  Because some
reflections were abnormaly stronger or weaker than other equivalent
reflections probablly due to the multiple scattaring, the reflections that
deviated from the averaged structure factors by more than 12 times of the
estimated standard deviation of the averaged value were omitted from the
data.  Among 422 observed reflecctions, 49 were omitted in this process.
;
_diffrn_reflns_theta_max 30.0
_diffrn_reflns_theta_min 2.5
_diffrn_standards_decay_% -0.12
_diffrn_standards_interval_count 150
_diffrn_standards_number 3
_exptl_absorpt_coefficient_mu 60.73
_exptl_absorpt_correction_T_max 1.000
_exptl_absorpt_correction_T_min 0.631
_exptl_absorpt_correction_type 'empirical, \y scan (North, Phillips & Mathews, 1968)'
_exptl_crystal_colour 'black (metallic)'
_exptl_crystal_density_diffrn 9.069
_exptl_crystal_description tetrahedron
_exptl_crystal_F_000 2288.0
_exptl_crystal_size_max 0.2
_exptl_crystal_size_mid 0.2
_exptl_crystal_size_min 0.2
_refine_diff_density_max 12.95
_refine_diff_density_min -6.85
_refine_ls_abs_structure_details
;
refinement of the inversed geometry gave R = 0.048, Rw = 0.036 and
goodness-of-fit = 6.82, which were much higher than the corresponding values
for the geometry that we have chosen.
;
_refine_ls_extinction_coef '1.78(9) x 10^-7^'
_refine_ls_extinction_method 'Zachariasen (1967)'
_refine_ls_goodness_of_fit_obs 4.27
_refine_ls_matrix_type full
_refine_ls_number_constraints 18
_refine_ls_number_parameters 11
_refine_ls_number_reflns 101
_refine_ls_number_restraints 0
_refine_ls_R_factor_obs 0.0286
_refine_ls_shift/esd_max 0.00
_refine_ls_structure_factor_coef F
_refine_ls_weighting_scheme sigma
_refine_ls_wR_factor_obs 0.0224
_reflns_number_observed 101
_reflns_number_total 103
_reflns_observed_criterion F_>_3.0_\s(F)
_cod_data_source_file oh1089.cif
_cod_data_source_block Re4S4Te4
_cod_original_cell_volume 1013.1(8)
_cod_original_sg_symbol_H-M 'F -4 3 m'
_cod_database_code 2004916

loop_
_symmetry_equiv_pos_as_xyz
x,y,z
-x,-y,z
-x,y,-z
x,-y,-z
x,y+1/2,z+1/2
-x,-y+1/2,z+1/2
-x,y+1/2,-z+1/2
x,-y+1/2,-z+1/2
x+1/2,y,z+1/2
-x+1/2,-y,z+1/2
-x+1/2,y,-z+1/2
x+1/2,-y,-z+1/2
x+1/2,y+1/2,z
-x+1/2,-y+1/2,z
-x+1/2,y+1/2,-z
x+1/2,-y+1/2,-z

loop_
_atom_site_aniso_label
_atom_site_aniso_U_11
_atom_site_aniso_U_22
_atom_site_aniso_U_33
_atom_site_aniso_U_12
_atom_site_aniso_U_13
_atom_site_aniso_U_23
Re 0.30(4) 0.30(4) 0.30(4) -0.01(4) -0.01(4) -0.01(4)
Te 0.50(7) 0.50(7) 0.50(7) 0.03(7) 0.03(7) 0.03(7)
S 0.6(2) 0.6(2) 0.6(2) 0.0(2) 0.0(2) 0.0(2)

loop_
_atom_site_label
_atom_site_fract_x
_atom_site_fract_y
_atom_site_fract_z
_atom_site_U_iso_or_equiv
Re .09805(9) .09805 .09805 .0030(4)
Te .3727(2) .3727 .3727 .0050(7)
S -0.1302(8) -0.1302 -0.1302 .006(2)

loop_
_atom_type_symbol
Re
Te
S

loop_
_geom_angle_atom_site_label_1
_geom_angle_atom_site_label_2
_geom_angle_atom_site_label_3
_geom_angle_site_symmetry_1
_geom_angle_site_symmetry_2
_geom_angle_site_symmetry_3
_geom_angle
_geom_angle_publ_flag
Re Re Re 2_555 1_555 3_555 60.000 yes
Re Re Te 2_555 1_555 8_555 140.68(4) no
Re Re Te 2_555 1_555 14_555 98.55(7) no
Re Re S 2_555 1_555 2_555 101.3(2) no
Re Re S 2_555 1_555 3_555 53.4(2) no
Te Re Te 8_555 1_555 11_555 77.35(11) yes
Te Re S 8_555 1_555 3_555 87.3(2) yes
Te Re S 8_555 1_555 4_555 160.2(2) yes
S Re S 2_555 1_555 3_555 104.6(3) yes
Re Te Re 8_555 1_555 11_555 101.36(9) yes
Re S Re 2_555 1_555 3_555 73.2(4) yes

loop_
_geom_bond_atom_site_label_1
_geom_bond_atom_site_label_2
_geom_bond_site_symmetry_1
_geom_bond_site_symmetry_2
_geom_bond_distance
_geom_bond_publ_flag
Re Re 1_555 2_555 2.785(3) yes
Re Te 1_555 8_555 2.790(2) yes
Re S 1_555 2_555 2.337(10) yes
Te Te 1_555 8_555 3.486(6) yes
Te Te 1_555 3_656 3.616(6) yes
